data_2004115
loop_
_publ_author_name
'Krishnaiah, M.'
'Narayana Raju, K. V.'
'Lu, I-L.'
'Chen, Y.-S.'
'Narasinga Rao, S.'

_publ_section_title
;
 3-[2-(4-Chlorophenylsulfonyl)ethenyl]-4<i>H</i>-1-benzopyran-4-one
;
_journal_issue 11
_journal_name_full 'Acta Crystallographica Section C'
_journal_page_first 2429
_journal_page_last 2430
_journal_paper_doi 10.1107/S0108270195006597
_journal_volume 51
_journal_year 1995
_chemical_formula_sum 'C17 H11 Cl O4 S'
_chemical_formula_weight 346.79
_space_group_IT_number 14
_symmetry_cell_setting monoclinic
_symmetry_space_group_name_Hall '-P 2ybc'
_symmetry_space_group_name_H-M 'P 1 21/c 1'
_atom_type_scat_source 'Cromer & Waber (1974)'
_cell_angle_alpha 90
_cell_angle_beta 94.48(1)
_cell_angle_gamma 90
_cell_formula_units_Z 4
_cell_length_a 17.5076(1)
_cell_length_b 6.6859(1)
_cell_length_c 13.0147(1)
_cell_measurement_reflns_used 25
_cell_measurement_temperature 23(1)
_cell_measurement_theta_max 15
_cell_measurement_theta_min 9
_cell_volume 1518.77(3)
_computing_cell_refinement
;
Least-squares refinement with settings of reflections 9<\q<15\%.
;
_computing_data_collection
;
Mo K\a Radiation - on Enraf-Nonius CAD 4 computer controlled.
Kappa axis diffractometer.
;
_computing_data_reduction
;
Lorentz and polarization. Anamalous dispersion effects were included in F~c~.
;
_computing_structure_refinement
;
Full-matrix least-squares.
;
_computing_structure_solution
;
Using direct methods as incorporated in MULTAN.
;
_diffrn_measurement_device 'Enraf-Nonius CAD-4'
_diffrn_measurement_method \w
_diffrn_radiation_type MoK\a
_diffrn_radiation_wavelength 0.71073
_diffrn_reflns_av_R_equivalents none
_diffrn_reflns_limit_h_max 15
_diffrn_reflns_limit_h_min -15
_diffrn_reflns_limit_k_max 7
_diffrn_reflns_limit_k_min 0
_diffrn_reflns_limit_l_max 20
_diffrn_reflns_limit_l_min 0
_diffrn_reflns_number 2982
_diffrn_reflns_theta_max 36.5
_diffrn_standards_decay_% <5
_diffrn_standards_interval_count 100
_diffrn_standards_number 3
_exptl_absorpt_coefficient_mu 0.39
_exptl_absorpt_correction_type none
_exptl_crystal_colour yellow
_exptl_crystal_density_diffrn 1.52
_exptl_crystal_density_meas 1.51
_exptl_crystal_description needle
_exptl_crystal_size_max 1.0
_exptl_crystal_size_mid 0.3
_exptl_crystal_size_min 0.1
_refine_diff_density_max 2.10
_refine_diff_density_min 0.06
_refine_ls_extinction_method none
_refine_ls_goodness_of_fit_obs 1.48
_refine_ls_hydrogen_treatment refU
_refine_ls_number_parameters 252
_refine_ls_number_reflns 1781
_refine_ls_R_factor_obs 0.033
_refine_ls_shift/esd_max 0.22
_refine_ls_structure_factor_coef F
_refine_ls_weighting_details 'w = 4F~o~^2^/\s^2^(F~o~)^2^'
_refine_ls_weighting_scheme calc
_refine_ls_wR_factor_obs 0.050
_reflns_number_observed 1781
_reflns_number_total 2919
_reflns_observed_criterion I>3\s(I)
_cod_data_source_file cr1186.cif
_cod_data_source_block cr1186a
_cod_depositor_comments
;
The following automatic conversions were performed:

'_refine_ls_weighting_scheme' value 'w = 4F~o~^2^/\s^2^(F~o~)^2^' was
changed to 'calc'. New tag '_refine_ls_weighting_details' was
created. The value of the new tag was set to 'w =
4F~o~^2^/\s^2^(F~o~)^2^'.

Automatic conversion script
Id: cif_fix_values 3143 2015-03-26 13:38:13Z robertas 
;
_cod_original_cell_volume 1518.7
_cod_original_sg_symbol_H-M 'P 21/c'
_cod_database_code 2004115

loop_
_symmetry_equiv_pos_as_xyz
x,y,z
x,1/2-y,1/2+z
-x,-y,-z
-x,1/2+y,1/2-z

loop_
_atom_site_label
_atom_site_fract_x
_atom_site_fract_y
_atom_site_fract_z
_atom_site_B_iso_or_equiv
Cl 0.52300(5) 0.6936(2) 0.83849(7) 6.32(2)
S 0.70190(4) 1.1920(1) 1.18289(6) 3.35(1)
O1 0.6845(1) 1.3993(3) 1.1669(2) 4.60(5)
O2 0.6888(1) 1.1028(4) 1.2808(1) 4.38(5)
O3 1.0348(1) 1.5052(3) 1.1153(1) 3.47(4)
O4 0.9431(1) 0.9494(3) 1.1435(2) 3.63(4)
C1 1.1581(2) 1.3750(5) 1.1023(2) 4.07(7)
C2 1.0812(2) 1.3391(4) 1.1125(2) 2.97(6)
C3 1.0518(1) 1.1484(4) 1.1201(2) 2.69(5)
C4 0.9701(2) 1.1169(4) 1.1329(2) 2.66(5)
C5 0.9247(2) 1.3000(4) 1.1331(2) 2.71(5)
C6 0.9601(2) 1.4783(4) 1.1251(2) 3.14(6)
C7 0.7979(2) 1.1513(4) 1.1616(2) 3.12(6)
C8 0.8430(2) 1.3044(4) 1.1448(2) 3.05(6)
C9 1.1029(2) 0.9874(4) 1.1165(2) 3.32(6)
C10 0.6511(1) 1.0519(5) 1.0851(2) 3.08(6)
C11 0.6332(2) 1.1369(5) 0.9891(2) 3.79(7)
C12 0.5939(2) 1.0260(5) 0.9129(2) 4.29(7)
C13 0.5731(2) 0.8330(5) 0.9338(2) 3.96(7)
C14 0.5912(2) 0.7459(5) 1.0283(2) 4.16(7)
C15 0.6310(2) 0.8569(5) 1.1050(2) 3.68(7)
C16 1.1789(2) 1.0203(5) 1.1060(2) 4.01(7)
C17 1.2065(2) 1.2145(5) 1.0989(2) 4.31(7)
H1 0.5813 1.0823 0.8467 5.58
H2 0.5766 0.6117 1.0408 5.41
H3 0.6443 0.7991 1.1706 4.78
H4 0.6479 1.2706 0.9759 4.93
H5 0.9291 1.5947 1.1265 4.08
H6 1.0844 0.8543 1.1214 4.32
H7 1.2130 0.9102 1.1035 5.21
H8 1.2594 1.2360 1.0916 5.60
H9 1.1768 1.5077 1.0977 5.29
H10 0.8191 1.4320 1.1398 3.96
H11 0.8177 1.0190 1.1620 4.06

loop_
_geom_angle_atom_site_label_1
_geom_angle_atom_site_label_2
_geom_angle_atom_site_label_3
_geom_angle
_geom_angle_publ_flag
O1 S O2 118.80(10) yes
O1 S C7 109.00(10) yes
O1 S C10 108.70(10) yes
O2 S C7 107.30(10) yes
O2 S C10 108.20(10) yes
C7 S C10 103.90(10) yes
C2 O3 C6 118.5(2) yes
C2 C1 C17 118.4(2) yes
O3 C2 C1 116.3(2) yes
O3 C2 C3 121.2(2) yes
C1 C2 C3 122.5(2) yes
C2 C3 C4 120.8(2) yes
C2 C3 C9 117.6(2) yes
C4 C3 C9 121.6(2) yes
O4 C4 C3 122.0(2) yes
O4 C4 C5 123.4(2) yes
C3 C4 C5 114.5(2) yes
C4 C5 C6 119.2(2) yes
C4 C5 C8 123.9(2) yes
C6 C5 C8 116.8(2) yes
O3 C6 C5 125.7(2) yes
S C7 C8 120.0(2) yes
C5 C8 C7 127.5(2) yes
C3 C9 C16 120.5(2) yes
S C10 C11 119.9(2) yes
S C10 C15 119.2(2) yes
C11 C10 C15 120.9(2) yes
C10 C11 C12 119.5(3) yes
C11 C12 C13 119.2(2) yes
Cl C13 C12 119.4(2) yes
Cl C13 C14 118.7(2) yes
C12 C13 C14 121.9(2) yes
C13 C14 C15 119.0(3) yes
C10 C15 C14 119.4(2) yes
C9 C16 C17 120.2(2) yes
C1 C17 C16 120.6(2) yes

loop_
_geom_bond_atom_site_label_1
_geom_bond_atom_site_label_2
_geom_bond_distance
_geom_bond_publ_flag
Cl C13 1.733(2) yes
S O1 1.430(2) yes
S O2 1.442(2) yes
S C7 1.746(2) yes
S C10 1.764(2) yes
O3 C2 1.378(2) yes
O3 C6 1.337(3) yes
O4 C4 1.228(2) yes
C1 C2 1.384(3) yes
C1 C17 1.370(4) yes
C2 C3 1.382(3) yes
C3 C4 1.469(3) yes
C3 C9 1.403(3) yes
C4 C5 1.459(3) yes
C5 C6 1.351(3) yes
C5 C8 1.451(3) yes
C7 C8 1.322(3) yes
C9 C16 1.365(3) yes
C10 C11 1.385(3) yes
C10 C15 1.380(3) yes
C11 C12 1.378(3) yes
C12 C13 1.374(4) yes
C13 C14 1.375(3) yes
C14 C15 1.387(3) yes
C16 C17 1.391(4) yes

loop_
_geom_torsion_atom_site_label_1
_geom_torsion_atom_site_label_2
_geom_torsion_atom_site_label_3
_geom_torsion_atom_site_label_4
_geom_torsion
_geom_torsion_publ_flag
O3 C2 C3 C4 -0.9(4) yes
C1 C2 C3 C4 178.7(2) yes
C2 C3 C4 O4 -177.4(2) yes
